data_7153097
loop_
_publ_author_name
'Vandavasi, Jaya Kishore'
'Kuo, Kung-Kai'
'Hu, Wan-Ping'
'Shen, Ho-Chanu'
'Lo, Wei-Sheng'
'Wang, Jeh-Jeng'

_publ_section_title
;
 A convenient method to construct (Z)-oxazines via 6-exo-dig
 iodocyclization and synthesis of indolin-3-one.
;
_journal_issue 38
_journal_name_full 'Organic &amp; biomolecular chemistry'
_journal_page_first 6520
_journal_page_last 6525
_journal_paper_doi 10.1039/c3ob41272e
_journal_volume 11
_journal_year 2013
_chemical_formula_moiety 'C20 H17 F3 I N O'
_chemical_formula_sum 'C20 H17 F3 I N O'
_chemical_formula_weight 471.25
_space_group_IT_number 2
_symmetry_cell_setting triclinic
_symmetry_Int_Tables_number 2
_symmetry_space_group_name_Hall '-P 1'
_symmetry_space_group_name_H-M 'P -1'
_atom_sites_solution_hydrogens geom
_atom_sites_solution_primary direct
_atom_sites_solution_secondary difmap
_audit_creation_method SHELXL-97
_cell_angle_alpha 107.043(6)
_cell_angle_beta 96.345(4)
_cell_angle_gamma 98.308(4)
_cell_formula_units_Z 2
_cell_length_a 5.3560(2)
_cell_length_b 11.4646(7)
_cell_length_c 15.8424(10)
_cell_measurement_reflns_used 6368
_cell_measurement_temperature 100(2)
_cell_measurement_theta_max 29.1144
_cell_measurement_theta_min 3.5883
_cell_volume 908.22(9)
_computing_cell_refinement
; 
CrysAlis RED, Oxford Diffraction Ltd., 
Version 1.171.32.29 (release 10-06-2008 CrysAlis171 .NET) 
(compiled Jun 10 2008,16:49:55) 
;
_computing_data_collection
; 
CrysAlis CCD, Oxford Diffraction Ltd., 
Version 1.171.32.29 (release 10-06-2008 CrysAlis171 .NET) 
(compiled Jun 10 2008,16:49:55) 
;
_computing_data_reduction
; 
CrysAlis RED, Oxford Diffraction Ltd., 
Version 1.171.32.29 (release 10-06-2008 CrysAlis171 .NET) 
(compiled Jun 10 2008,16:49:55) 
;
_computing_molecular_graphics 'Bruker SHELXTL'
_computing_publication_material 'Bruker SHELXTL'
_computing_structure_refinement 'SHELXL-97 (Sheldrick, 1997)'
_computing_structure_solution 'SHELXS-97 (Sheldrick, 1990)'
_diffrn_ambient_temperature 100(2)
_diffrn_measured_fraction_theta_full 0.997
_diffrn_measured_fraction_theta_max 0.845
_diffrn_measurement_device_type 'CCD detector'
_diffrn_measurement_method '\w scans'
_diffrn_radiation_monochromator graphite
_diffrn_radiation_probe x-ray
_diffrn_radiation_type MoK\a
_diffrn_radiation_wavelength 0.71073
_diffrn_reflns_av_R_equivalents 0.0178
_diffrn_reflns_av_sigmaI/netI 0.0280
_diffrn_reflns_limit_h_max 6
_diffrn_reflns_limit_h_min -7
_diffrn_reflns_limit_k_max 15
_diffrn_reflns_limit_k_min -14
_diffrn_reflns_limit_l_max 21
_diffrn_reflns_limit_l_min -20
_diffrn_reflns_number 7973
_diffrn_reflns_theta_full 26.00
_diffrn_reflns_theta_max 29.17
_diffrn_reflns_theta_min 3.60
_diffrn_source 'fine-focus sealed tube'
_exptl_absorpt_coefficient_mu 1.801
_exptl_absorpt_correction_T_max 1.00000
_exptl_absorpt_correction_T_min 0.88597
_exptl_absorpt_correction_type multi-scan
_exptl_absorpt_process_details
; 
CrysAlisPro, Oxford Diffraction Ltd., 
Version 1.171.33.46 (release 27-08-2009 CrysAlis171 .NET) 
(compiled Aug 27 2009,17:19:36) 
Empirical absorption correction using spherical harmonics, 
 implemented in SCALE3 ABSPACK scaling algorithm. 
;
_exptl_crystal_colour yellow
_exptl_crystal_density_diffrn 1.723
_exptl_crystal_density_method 'not measured'
_exptl_crystal_description parallelepiped
_exptl_crystal_F_000 464
_exptl_crystal_size_max 0.72
_exptl_crystal_size_mid 0.32
_exptl_crystal_size_min 0.26
_refine_diff_density_max 0.383
_refine_diff_density_min -0.330
_refine_diff_density_rms 0.069
_refine_ls_extinction_method none
_refine_ls_goodness_of_fit_ref 1.013
_refine_ls_hydrogen_treatment constr
_refine_ls_matrix_type full
_refine_ls_number_parameters 235
_refine_ls_number_reflns 4162
_refine_ls_number_restraints 0
_refine_ls_restrained_S_all 1.013
_refine_ls_R_factor_all 0.0237
_refine_ls_R_factor_gt 0.0201
_refine_ls_shift/su_max 0.002
_refine_ls_shift/su_mean 0.000
_refine_ls_structure_factor_coef Fsqd
_refine_ls_weighting_details 'calc w=1/[\s^2^(Fo^2^)+(0.0280P)^2^+0.0000P] where P=(Fo^2^+2Fc^2^)/3'
_refine_ls_weighting_scheme calc
_refine_ls_wR_factor_gt 0.0480
_refine_ls_wR_factor_ref 0.0486
_reflns_number_gt 3744
_reflns_number_total 4162
_reflns_threshold_expression >2sigma(I)
_cod_data_source_file c3ob41272e.txt
_cod_data_source_block hcf3c43
_cod_database_code 7153097

loop_
_symmetry_equiv_pos_as_xyz
'x, y, z'
'-x, -y, -z'

loop_
_atom_site_label
_atom_site_type_symbol
_atom_site_fract_x
_atom_site_fract_y
_atom_site_fract_z
_atom_site_U_iso_or_equiv
_atom_site_adp_type
_atom_site_occupancy
_atom_site_symmetry_multiplicity
_atom_site_calc_flag
_atom_site_refinement_flags
I I 1.08013(2) 0.408992(11) 0.387242(9) 0.01998(5) Uani 1 1 d .
F1 F 1.3480(3) 0.52256(11) 0.88504(8) 0.0327(3) Uani 1 1 d .
F2 F 1.2767(3) 0.33979(11) 0.89621(9) 0.0365(3) Uani 1 1 d .
F3 F 1.6596(2) 0.44235(13) 0.92500(9) 0.0385(3) Uani 1 1 d .
O O 1.3496(2) 0.22443(11) 0.44417(9) 0.0153(3) Uani 1 1 d .
N N 1.7081(3) 0.13959(13) 0.47793(11) 0.0152(3) Uani 1 1 d .
C1 C 1.3860(3) 0.20797(16) 0.35583(12) 0.0133(3) Uani 1 1 d .
C2 C 1.5359(3) 0.11144(15) 0.32153(12) 0.0134(3) Uani 1 1 d .
C3 C 1.5211(3) 0.04520(16) 0.23127(13) 0.0160(4) Uani 1 1 d .
H3A H 1.4007 0.0578 0.1876 0.019 Uiso 1 1 calc R
C4 C 1.6812(3) -0.03894(16) 0.20506(13) 0.0177(4) Uani 1 1 d .
H4A H 1.6719 -0.0828 0.1435 0.021 Uiso 1 1 calc R
C5 C 1.8553(3) -0.05928(16) 0.26871(13) 0.0174(4) Uani 1 1 d .
H5A H 1.9692 -0.1146 0.2502 0.021 Uiso 1 1 calc R
C6 C 1.8636(3) 0.00048(16) 0.35870(13) 0.0159(4) Uani 1 1 d .
H6A H 1.9791 -0.0157 0.4020 0.019 Uiso 1 1 calc R
C7 C 1.7016(3) 0.08492(16) 0.38595(13) 0.0137(3) Uani 1 1 d .
C8 C 1.5324(3) 0.20093(15) 0.50121(12) 0.0130(3) Uani 1 1 d .
C9 C 1.5035(3) 0.25566(15) 0.59523(12) 0.0134(3) Uani 1 1 d .
C10 C 1.6711(3) 0.23857(17) 0.66275(13) 0.0168(4) Uani 1 1 d .
H10A H 1.7981 0.1897 0.6474 0.020 Uiso 1 1 calc R
C11 C 1.6537(3) 0.29207(17) 0.75147(13) 0.0189(4) Uani 1 1 d .
H11A H 1.7692 0.2807 0.7971 0.023 Uiso 1 1 calc R
C12 C 1.4666(3) 0.36264(16) 0.77383(12) 0.0149(4) Uani 1 1 d .
C13 C 1.2975(3) 0.37898(17) 0.70691(13) 0.0174(4) Uani 1 1 d .
H13A H 1.1691 0.4269 0.7224 0.021 Uiso 1 1 calc R
C14 C 1.3154(3) 0.32585(16) 0.61810(13) 0.0163(4) Uani 1 1 d .
H14A H 1.1994 0.3372 0.5726 0.020 Uiso 1 1 calc R
C15 C 1.4392(4) 0.41718(17) 0.86945(14) 0.0208(4) Uani 1 1 d .
C16 C 1.2882(3) 0.28200(16) 0.31522(12) 0.0142(4) Uani 1 1 d .
C17 C 1.3077(3) 0.28816(16) 0.22283(13) 0.0159(4) Uani 1 1 d .
H17A H 1.4540 0.2503 0.2024 0.019 Uiso 1 1 calc R
H17B H 1.3444 0.3765 0.2256 0.019 Uiso 1 1 calc R
C18 C 1.0678(3) 0.22291(17) 0.15377(13) 0.0189(4) Uani 1 1 d .
H18A H 0.9227 0.2633 0.1724 0.023 Uiso 1 1 calc R
H18B H 1.0260 0.1354 0.1526 0.023 Uiso 1 1 calc R
C19 C 1.0983(4) 0.2258(2) 0.05962(14) 0.0269(5) Uani 1 1 d .
H19A H 1.1449 0.3132 0.0610 0.032 Uiso 1 1 calc R
H19B H 1.2400 0.1831 0.0402 0.032 Uiso 1 1 calc R
C20 C 0.8572(4) 0.1641(2) -0.00789(15) 0.0336(5) Uani 1 1 d .
H20A H 0.8867 0.1680 -0.0670 0.050 Uiso 1 1 calc R
H20B H 0.7172 0.2072 0.0101 0.050 Uiso 1 1 calc R
H20C H 0.8119 0.0770 -0.0104 0.050 Uiso 1 1 calc R

loop_
_atom_site_aniso_label
_atom_site_aniso_U_11
_atom_site_aniso_U_22
_atom_site_aniso_U_33
_atom_site_aniso_U_23
_atom_site_aniso_U_13
_atom_site_aniso_U_12
I 0.02469(8) 0.01904(7) 0.01966(8) 0.00679(5) 0.00562(5) 0.01198(5)
F1 0.0572(8) 0.0257(6) 0.0183(7) 0.0034(5) 0.0128(6) 0.0197(6)
F2 0.0575(8) 0.0274(6) 0.0216(7) 0.0043(6) 0.0200(6) -0.0047(6)
F3 0.0354(7) 0.0568(9) 0.0125(7) -0.0037(6) -0.0040(6) 0.0111(6)
O 0.0172(6) 0.0200(6) 0.0107(7) 0.0058(5) 0.0022(5) 0.0074(5)
N 0.0165(8) 0.0162(7) 0.0119(8) 0.0029(6) 0.0013(6) 0.0042(6)
C1 0.0128(8) 0.0150(8) 0.0106(9) 0.0025(7) 0.0025(7) 0.0009(6)
C2 0.0131(8) 0.0129(8) 0.0142(9) 0.0047(7) 0.0018(7) 0.0022(6)
C3 0.0165(9) 0.0178(9) 0.0144(9) 0.0064(7) 0.0014(7) 0.0031(7)
C4 0.0220(10) 0.0160(9) 0.0142(10) 0.0024(7) 0.0058(8) 0.0034(7)
C5 0.0189(9) 0.0147(8) 0.0188(10) 0.0037(8) 0.0061(8) 0.0050(7)
C6 0.0154(9) 0.0150(8) 0.0175(10) 0.0053(8) 0.0007(7) 0.0043(7)
C7 0.0146(8) 0.0134(8) 0.0125(9) 0.0036(7) 0.0023(7) 0.0017(6)
C8 0.0138(8) 0.0131(8) 0.0121(9) 0.0049(7) 0.0005(7) 0.0016(6)
C9 0.0142(8) 0.0125(8) 0.0126(9) 0.0036(7) 0.0011(7) 0.0014(6)
C10 0.0188(9) 0.0190(9) 0.0138(10) 0.0055(8) 0.0028(8) 0.0071(7)
C11 0.0193(9) 0.0231(9) 0.0140(10) 0.0061(8) -0.0013(8) 0.0057(7)
C12 0.0183(9) 0.0142(8) 0.0112(9) 0.0032(7) 0.0035(7) 0.0012(7)
C13 0.0196(9) 0.0170(9) 0.0168(10) 0.0045(8) 0.0049(8) 0.0071(7)
C14 0.0173(9) 0.0195(9) 0.0133(9) 0.0060(8) 0.0013(7) 0.0064(7)
C15 0.0277(11) 0.0192(9) 0.0148(10) 0.0050(8) 0.0036(8) 0.0028(8)
C16 0.0144(8) 0.0142(8) 0.0136(9) 0.0030(7) 0.0027(7) 0.0037(6)
C17 0.0171(9) 0.0169(9) 0.0162(10) 0.0086(8) 0.0034(7) 0.0032(7)
C18 0.0186(9) 0.0230(9) 0.0164(10) 0.0086(8) 0.0029(8) 0.0031(7)
C19 0.0280(11) 0.0346(12) 0.0171(11) 0.0109(9) 0.0005(9) -0.0008(9)
C20 0.0341(12) 0.0413(13) 0.0217(12) 0.0094(10) -0.0019(10) 0.0018(10)

loop_
_atom_type_symbol
_atom_type_description
_atom_type_scat_dispersion_real
_atom_type_scat_dispersion_imag
_atom_type_scat_source
C C 0.0033 0.0016 'International Tables Vol C Tables 4.2.6.8 and 6.1.1.4'
H H 0.0000 0.0000 'International Tables Vol C Tables 4.2.6.8 and 6.1.1.4'
N N 0.0061 0.0033 'International Tables Vol C Tables 4.2.6.8 and 6.1.1.4'
O O 0.0106 0.0060 'International Tables Vol C Tables 4.2.6.8 and 6.1.1.4'
F F 0.0171 0.0103 'International Tables Vol C Tables 4.2.6.8 and 6.1.1.4'
I I -0.4742 1.8119 'International Tables Vol C Tables 4.2.6.8 and 6.1.1.4'

loop_
_geom_angle_atom_site_label_1
_geom_angle_atom_site_label_2
_geom_angle_atom_site_label_3
_geom_angle
C8 O C1 118.69(13)
C8 N C7 116.86(16)
C16 C1 O 116.96(16)
C16 C1 C2 129.16(17)
O C1 C2 113.86(15)
C3 C2 C7 119.12(16)
C3 C2 C1 124.59(16)
C7 C2 C1 116.28(16)
C2 C3 C4 120.30(17)
C2 C3 H3A 119.8
C4 C3 H3A 119.8
C5 C4 C3 120.18(18)
C5 C4 H4A 119.9
C3 C4 H4A 119.9
C4 C5 C6 120.37(17)
C4 C5 H5A 119.8
C6 C5 H5A 119.8
C5 C6 C7 119.90(17)
C5 C6 H6A 120.1
C7 C6 H6A 120.1
C6 C7 C2 119.90(17)
C6 C7 N 118.13(16)
C2 C7 N 121.96(16)
N C8 O 125.58(17)
N C8 C9 122.98(16)
O C8 C9 111.43(14)
C14 C9 C10 119.45(17)
C14 C9 C8 121.28(16)
C10 C9 C8 119.26(16)
C11 C10 C9 120.52(17)
C11 C10 H10A 119.7
C9 C10 H10A 119.7
C10 C11 C12 119.72(17)
C10 C11 H11A 120.1
C12 C11 H11A 120.1
C11 C12 C13 120.05(17)
C11 C12 C15 120.32(17)
C13 C12 C15 119.59(16)
C12 C13 C14 120.27(17)
C12 C13 H13A 119.9
C14 C13 H13A 119.9
C9 C14 C13 119.99(17)
C9 C14 H14A 120.0
C13 C14 H14A 120.0
F3 C15 F1 106.79(16)
F3 C15 F2 106.24(17)
F1 C15 F2 105.93(16)
F3 C15 C12 112.70(16)
F1 C15 C12 112.90(16)
F2 C15 C12 111.78(15)
C1 C16 C17 128.23(16)
C1 C16 I 117.75(14)
C17 C16 I 114.02(12)
C16 C17 C18 114.34(15)
C16 C17 H17A 108.7
C18 C17 H17A 108.7
C16 C17 H17B 108.7
C18 C17 H17B 108.7
H17A C17 H17B 107.6
C17 C18 C19 112.99(15)
C17 C18 H18A 109.0
C19 C18 H18A 109.0
C17 C18 H18B 109.0
C19 C18 H18B 109.0
H18A C18 H18B 107.8
C20 C19 C18 112.62(17)
C20 C19 H19A 109.1
C18 C19 H19A 109.1
C20 C19 H19B 109.1
C18 C19 H19B 109.1
H19A C19 H19B 107.8
C19 C20 H20A 109.5
C19 C20 H20B 109.5
H20A C20 H20B 109.5
C19 C20 H20C 109.5
H20A C20 H20C 109.5
H20B C20 H20C 109.5

loop_
_geom_bond_atom_site_label_1
_geom_bond_atom_site_label_2
_geom_bond_distance
I C16 2.1070(17)
F1 C15 1.335(2)
F2 C15 1.343(2)
F3 C15 1.332(2)
O C8 1.368(2)
O C1 1.396(2)
N C8 1.277(2)
N C7 1.402(2)
C1 C16 1.335(2)
C1 C2 1.471(2)
C2 C3 1.396(3)
C2 C7 1.408(2)
C3 C4 1.386(3)
C3 H3A 0.9500
C4 C5 1.391(3)
C4 H4A 0.9500
C5 C6 1.382(3)
C5 H5A 0.9500
C6 C7 1.399(2)
C6 H6A 0.9500
C8 C9 1.472(3)
C9 C14 1.392(2)
C9 C10 1.396(2)
C10 C11 1.379(3)
C10 H10A 0.9500
C11 C12 1.389(3)
C11 H11A 0.9500
C12 C13 1.390(3)
C12 C15 1.493(3)
C13 C14 1.380(3)
C13 H13A 0.9500
C14 H14A 0.9500
C16 C17 1.500(2)
C17 C18 1.529(3)
C17 H17A 0.9900
C17 H17B 0.9900
C18 C19 1.528(3)
C18 H18A 0.9900
C18 H18B 0.9900
C19 C20 1.516(3)
C19 H19A 0.9900
C19 H19B 0.9900
C20 H20A 0.9800
C20 H20B 0.9800
C20 H20C 0.9800
